data_4122885
loop_
_publ_author_name
'Yu, Chang-Bin'
'Huang, Wen-Xue'
'Shi, Lei'
'Chen, Mu-Wang'
'Wu, Bo'
'Zhou, Yong-Gui'

_publ_section_title
;
 Asymmetric Hydrogenation via Capture of Active Intermediates Generated
 from Aza-Pinacol Rearrangement.
;
_journal_name_full 'Journal of the American Chemical Society'
_journal_page_first 141103063712008
_journal_paper_doi 10.1021/ja5075745
_journal_year 2014
_chemical_absolute_configuration ad
_chemical_formula_sum 'C14 H21 N O2 S'
_chemical_formula_weight 267.38
_chemical_name_systematic
; 
 ? 
;
_space_group_IT_number 1
_symmetry_cell_setting triclinic
_symmetry_space_group_name_Hall 'P 1'
_symmetry_space_group_name_H-M 'P 1'
_atom_sites_solution_hydrogens geom
_atom_sites_solution_primary direct
_atom_sites_solution_secondary difmap
_audit_creation_method SHELXL-97
_cell_angle_alpha 109.592(2)
_cell_angle_beta 102.758(2)
_cell_angle_gamma 94.887(2)
_cell_formula_units_Z 2
_cell_length_a 7.1607(8)
_cell_length_b 10.3859(11)
_cell_length_c 11.0559(12)
_cell_measurement_reflns_used 1463
_cell_measurement_temperature 293(2)
_cell_measurement_theta_max 48.528
_cell_measurement_theta_min 5.923
_cell_volume 744.07(14)
_computing_cell_refinement 'Bruker SMART'
_computing_data_collection 'Bruker SMART'
_computing_data_reduction 'Bruker SHELXTL'
_computing_molecular_graphics 'Bruker SHELXTL'
_computing_publication_material 'Bruker SHELXTL'
_computing_structure_refinement 'SHELXL-97 (Sheldrick, 1997)'
_computing_structure_solution 'SHELXS-97 (Sheldrick, 1990)'
_diffrn_ambient_temperature 293(2)
_diffrn_measured_fraction_theta_full 0.997
_diffrn_measured_fraction_theta_max 0.997
_diffrn_measurement_device_type 'CCD area detector'
_diffrn_measurement_method 'phi and omega scans'
_diffrn_radiation_monochromator graphite
_diffrn_radiation_source 'fine-focus sealed tube'
_diffrn_radiation_type MoK\a
_diffrn_radiation_wavelength 0.71073
_diffrn_reflns_av_R_equivalents 0.0158
_diffrn_reflns_av_sigmaI/netI 0.0332
_diffrn_reflns_limit_h_max 8
_diffrn_reflns_limit_h_min -8
_diffrn_reflns_limit_k_max 12
_diffrn_reflns_limit_k_min -12
_diffrn_reflns_limit_l_max 12
_diffrn_reflns_limit_l_min -13
_diffrn_reflns_number 4536
_diffrn_reflns_theta_full 25.98
_diffrn_reflns_theta_max 25.98
_diffrn_reflns_theta_min 2.03
_exptl_absorpt_coefficient_mu 0.213
_exptl_absorpt_correction_T_max 1.00000
_exptl_absorpt_correction_T_min 0.33939
_exptl_absorpt_correction_type empirical
_exptl_absorpt_process_details sadabs
_exptl_crystal_colour colorless
_exptl_crystal_density_diffrn 1.193
_exptl_crystal_density_method 'not measured'
_exptl_crystal_description prismatic
_exptl_crystal_F_000 288
_exptl_crystal_size_max 0.211
_exptl_crystal_size_mid 0.165
_exptl_crystal_size_min 0.123
_refine_diff_density_max 0.239
_refine_diff_density_min -0.188
_refine_diff_density_rms 0.041
_refine_ls_abs_structure_details 'Flack H D (1983), Acta Cryst. A39, 876-881'
_refine_ls_abs_structure_Flack 0.05(8)
_refine_ls_extinction_method none
_refine_ls_goodness_of_fit_ref 1.022
_refine_ls_hydrogen_treatment mixed
_refine_ls_matrix_type full
_refine_ls_number_parameters 339
_refine_ls_number_reflns 3628
_refine_ls_number_restraints 5
_refine_ls_restrained_S_all 1.022
_refine_ls_R_factor_all 0.0558
_refine_ls_R_factor_gt 0.0471
_refine_ls_shift/su_max 0.001
_refine_ls_shift/su_mean 0.000
_refine_ls_structure_factor_coef Fsqd
_refine_ls_weighting_details 'calc w=1/[\s^2^(Fo^2^)+(0.0878P)^2^+0.0021P] where P=(Fo^2^+2Fc^2^)/3'
_refine_ls_weighting_scheme calc
_refine_ls_wR_factor_gt 0.1264
_refine_ls_wR_factor_ref 0.1348
_reflns_number_gt 3026
_reflns_number_total 3628
_reflns_threshold_expression >2sigma(I)
_cod_data_source_file ja5075745_si_002.cif
_cod_data_source_block cd213708
_cod_depositor_comments
;
The following automatic conversions were performed:

'_symmetry_cell_setting' value 'Triclinic' changed to 'triclinic'
according to
/home/saulius/struct/COD-crude-data--automatic-downloads/rss-feeds/ACS/lib/dictionaries/cif_core.dic
dictionary named 'cif_core.dic' version 2.4.2 from 2011-04-26.

Automatic conversion script
Id: cif_fix_values 2827 2014-09-09 07:05:25Z andrius 
;
_cod_original_sg_symbol_H-M P1
_cod_database_code 4122885

loop_
_symmetry_equiv_pos_as_xyz
'x, y, z'

loop_
_atom_site_label
_atom_site_type_symbol
_atom_site_fract_x
_atom_site_fract_y
_atom_site_fract_z
_atom_site_U_iso_or_equiv
_atom_site_adp_type
_atom_site_occupancy
_atom_site_symmetry_multiplicity
_atom_site_calc_flag
_atom_site_refinement_flags
S1 S 0.92005(12) 0.56598(9) 0.64067(8) 0.0583(3) Uani 1 1 d .
S2 S 0.46694(11) 0.81571(8) 0.52787(8) 0.0542(3) Uani 1 1 d .
N1 N 0.9362(6) 0.7221(4) 0.7429(4) 0.0604(10) Uani 1 1 d D
N2 N 0.4581(5) 0.6643(4) 0.4223(3) 0.0552(10) Uani 1 1 d D
O1 O 0.8086(5) 0.5621(3) 0.5131(3) 0.0704(9) Uani 1 1 d .
O2 O 1.1093(5) 0.5319(4) 0.6530(4) 0.0740(10) Uani 1 1 d .
O3 O 0.2763(5) 0.8478(4) 0.5094(3) 0.0709(9) Uani 1 1 d .
O4 O 0.5669(5) 0.8156(3) 0.6548(3) 0.0675(9) Uani 1 1 d .
C1 C 1.0697(6) 0.7710(5) 0.8772(4) 0.0608(11) Uani 1 1 d .
H1 H 1.0861 0.6900 0.9025 0.073 Uiso 1 1 calc R
C2 C 1.2697(9) 0.8424(9) 0.8885(7) 0.137(3) Uani 1 1 d .
H2A H 1.3522 0.7747 0.8613 0.165 Uiso 1 1 calc R
H2B H 1.2609 0.8981 0.8331 0.165 Uiso 1 1 calc R
C3 C 1.3496(10) 0.9328(10) 1.0334(7) 0.140(3) Uani 1 1 d .
H3A H 1.3937 1.0274 1.0428 0.168 Uiso 1 1 calc R
H3B H 1.4584 0.8984 1.0746 0.168 Uiso 1 1 calc R
C4 C 1.1850(8) 0.9269(7) 1.0977(5) 0.0867(17) Uani 1 1 d .
H4A H 1.1819 1.0182 1.1593 0.104 Uiso 1 1 calc R
H4B H 1.1998 0.8640 1.1458 0.104 Uiso 1 1 calc R
C5 C 1.0002(7) 0.8747(5) 0.9836(4) 0.0681(11) Uani 1 1 d .
C6 C 0.8372(11) 0.8058(11) 1.0159(8) 0.150(3) Uani 1 1 d .
H6A H 0.7203 0.7870 0.9460 0.225 Uiso 1 1 calc R
H6B H 0.8190 0.8657 1.0984 0.225 Uiso 1 1 calc R
H6C H 0.8673 0.7203 1.0241 0.225 Uiso 1 1 calc R
C7 C 0.9419(13) 0.9957(7) 0.9408(7) 0.138(3) Uani 1 1 d .
H7A H 0.8142 0.9674 0.8803 0.207 Uiso 1 1 calc R
H7B H 1.0333 1.0211 0.8975 0.207 Uiso 1 1 calc R
H7C H 0.9419 1.0739 1.0179 0.207 Uiso 1 1 calc R
C8 C 0.7801(7) 0.4523(4) 0.6893(4) 0.0561(11) Uani 1 1 d .
C9 C 0.8669(7) 0.3612(5) 0.7414(5) 0.0658(14) Uani 1 1 d .
H9 H 0.9995 0.3607 0.7529 0.079 Uiso 1 1 calc R
C10 C 0.7579(8) 0.2733(5) 0.7754(5) 0.0724(15) Uani 1 1 d .
H10 H 0.8178 0.2122 0.8096 0.087 Uiso 1 1 calc R
C11 C 0.5615(9) 0.2706(5) 0.7614(5) 0.0687(14) Uani 1 1 d .
C12 C 0.4794(8) 0.3645(6) 0.7122(6) 0.0775(15) Uani 1 1 d .
H12 H 0.3479 0.3672 0.7041 0.093 Uiso 1 1 calc R
C13 C 0.5848(7) 0.4542(5) 0.6747(5) 0.0664(13) Uani 1 1 d .
H13 H 0.5252 0.5150 0.6400 0.080 Uiso 1 1 calc R
C14 C 0.4414(11) 0.1734(7) 0.7992(8) 0.0990(19) Uani 1 1 d .
H14A H 0.4032 0.0848 0.7276 0.149 Uiso 1 1 calc R
H14B H 0.3276 0.2103 0.8167 0.149 Uiso 1 1 calc R
H14C H 0.5161 0.1626 0.8777 0.149 Uiso 1 1 calc R
C15 C 0.3873(6) 0.6311(4) 0.2800(4) 0.0550(10) Uani 1 1 d .
H15 H 0.3082 0.7005 0.2675 0.066 Uiso 1 1 calc R
C16 C 0.5454(8) 0.6351(6) 0.2091(5) 0.0870(15) Uani 1 1 d .
H16A H 0.6598 0.6063 0.2508 0.104 Uiso 1 1 calc R
H16B H 0.5820 0.7280 0.2109 0.104 Uiso 1 1 calc R
C17 C 0.4561(12) 0.5339(7) 0.0663(6) 0.121(2) Uani 1 1 d .
H17A H 0.4455 0.5824 0.0045 0.146 Uiso 1 1 calc R
H17B H 0.5355 0.4631 0.0420 0.146 Uiso 1 1 calc R
C18 C 0.2554(9) 0.4687(7) 0.0633(6) 0.0916(17) Uani 1 1 d .
H18A H 0.1562 0.5136 0.0267 0.110 Uiso 1 1 calc R
H18B H 0.2279 0.3707 0.0087 0.110 Uiso 1 1 calc R
C19 C 0.2585(7) 0.4890(4) 0.2063(5) 0.0685(11) Uani 1 1 d .
C20 C 0.0573(9) 0.4910(8) 0.2304(8) 0.115(2) Uani 1 1 d .
H20A H 0.0680 0.5095 0.3230 0.173 Uiso 1 1 calc R
H20B H -0.0239 0.4026 0.1778 0.173 Uiso 1 1 calc R
H20C H 0.0010 0.5623 0.2058 0.173 Uiso 1 1 calc R
C21 C 0.3535(9) 0.3786(5) 0.2481(6) 0.101(2) Uani 1 1 d .
H21A H 0.3557 0.3943 0.3391 0.152 Uiso 1 1 calc R
H21B H 0.4841 0.3839 0.2394 0.152 Uiso 1 1 calc R
H21C H 0.2803 0.2882 0.1921 0.152 Uiso 1 1 calc R
C22 C 0.6110(6) 0.9329(5) 0.4880(4) 0.0549(11) Uani 1 1 d .
C23 C 0.5249(7) 1.0249(5) 0.4387(5) 0.0617(12) Uani 1 1 d .
H23 H 0.3934 1.0280 0.4305 0.074 Uiso 1 1 calc R
C24 C 0.6371(9) 1.1137(5) 0.4010(5) 0.0733(15) Uani 1 1 d .
H24 H 0.5803 1.1760 0.3671 0.088 Uiso 1 1 calc R
C25 C 0.8336(9) 1.1091(5) 0.4139(5) 0.0718(15) Uani 1 1 d .
C26 C 0.9155(8) 1.0172(5) 0.4672(6) 0.0731(14) Uani 1 1 d .
H26 H 1.0478 1.0153 0.4793 0.088 Uiso 1 1 calc R
C27 C 0.8048(7) 0.9297(5) 0.5018(5) 0.0709(14) Uani 1 1 d .
H27 H 0.8615 0.8671 0.5353 0.085 Uiso 1 1 calc R
C28 C 0.9529(11) 1.2078(6) 0.3732(7) 0.100(2) Uani 1 1 d .
H28A H 0.9830 1.1569 0.2918 0.150 Uiso 1 1 calc R
H28B H 1.0714 1.2514 0.4420 0.150 Uiso 1 1 calc R
H28C H 0.8797 1.2775 0.3600 0.150 Uiso 1 1 calc R
H1A H 0.844(5) 0.761(5) 0.727(5) 0.076(17) Uiso 1 1 d D
H2 H 0.557(4) 0.639(4) 0.450(4) 0.042(11) Uiso 1 1 d D

loop_
_atom_site_aniso_label
_atom_site_aniso_U_11
_atom_site_aniso_U_22
_atom_site_aniso_U_33
_atom_site_aniso_U_23
_atom_site_aniso_U_13
_atom_site_aniso_U_12
S1 0.0642(7) 0.0581(7) 0.0525(7) 0.0173(6) 0.0130(5) 0.0288(5)
S2 0.0573(6) 0.0572(7) 0.0492(6) 0.0175(5) 0.0144(5) 0.0238(5)
N1 0.073(3) 0.048(2) 0.058(3) 0.021(2) 0.008(2) 0.023(2)
N2 0.059(2) 0.059(3) 0.048(2) 0.020(2) 0.0097(18) 0.0240(19)
O1 0.086(2) 0.081(2) 0.0457(18) 0.0209(18) 0.0144(15) 0.0375(18)
O2 0.067(2) 0.074(2) 0.085(3) 0.026(2) 0.0222(19) 0.0355(18)
O3 0.061(2) 0.075(2) 0.078(3) 0.025(2) 0.0204(17) 0.0288(17)
O4 0.080(2) 0.079(2) 0.0464(18) 0.0204(17) 0.0201(15) 0.0345(17)
C1 0.064(3) 0.062(3) 0.056(2) 0.022(2) 0.0115(19) 0.019(2)
C2 0.073(4) 0.197(8) 0.097(5) 0.001(5) 0.032(3) -0.019(4)
C3 0.069(4) 0.188(7) 0.110(5) 0.000(5) 0.016(3) -0.011(4)
C4 0.090(4) 0.098(4) 0.055(3) 0.015(3) 0.001(2) 0.026(3)
C5 0.065(3) 0.069(3) 0.060(3) 0.013(2) 0.011(2) 0.017(2)
C6 0.108(5) 0.216(9) 0.101(6) 0.017(6) 0.058(4) -0.012(5)
C7 0.186(7) 0.085(4) 0.084(4) -0.007(3) -0.039(4) 0.072(5)
C8 0.066(3) 0.044(2) 0.045(3) 0.004(2) 0.003(2) 0.018(2)
C9 0.065(3) 0.063(3) 0.068(3) 0.030(3) 0.001(2) 0.023(2)
C10 0.087(4) 0.061(3) 0.074(4) 0.026(3) 0.020(3) 0.033(3)
C11 0.097(4) 0.049(3) 0.060(3) 0.014(2) 0.025(3) 0.027(3)
C12 0.066(3) 0.080(4) 0.083(4) 0.019(3) 0.027(3) 0.023(3)
C13 0.065(3) 0.063(3) 0.073(3) 0.024(3) 0.015(2) 0.033(2)
C14 0.124(6) 0.077(4) 0.100(5) 0.024(4) 0.053(4) 0.014(3)
C15 0.067(3) 0.048(2) 0.050(2) 0.0206(17) 0.0093(18) 0.0132(18)
C16 0.097(4) 0.099(4) 0.055(3) 0.016(3) 0.029(2) -0.008(3)
C17 0.173(7) 0.113(5) 0.064(3) 0.009(3) 0.049(4) 0.004(5)
C18 0.103(4) 0.080(4) 0.069(3) 0.013(3) 0.002(3) 0.011(3)
C19 0.069(3) 0.063(2) 0.065(3) 0.022(2) 0.005(2) 0.006(2)
C20 0.069(4) 0.124(5) 0.144(6) 0.047(5) 0.019(4) 0.000(3)
C21 0.115(5) 0.049(3) 0.116(5) 0.022(3) -0.005(4) 0.013(3)
C22 0.061(3) 0.054(3) 0.050(3) 0.016(2) 0.013(2) 0.027(2)
C23 0.061(3) 0.061(3) 0.059(3) 0.015(2) 0.013(2) 0.027(2)
C24 0.097(4) 0.055(3) 0.066(3) 0.027(3) 0.009(3) 0.021(3)
C25 0.088(4) 0.055(3) 0.060(3) 0.004(3) 0.027(3) 0.001(3)
C26 0.066(3) 0.061(3) 0.096(4) 0.029(3) 0.023(3) 0.022(2)
C27 0.063(3) 0.066(3) 0.090(4) 0.034(3) 0.018(3) 0.024(2)
C28 0.135(6) 0.057(4) 0.110(6) 0.020(4) 0.054(4) 0.007(3)

loop_
_atom_type_symbol
_atom_type_description
_atom_type_scat_dispersion_real
_atom_type_scat_dispersion_imag
_atom_type_scat_source
C C 0.0033 0.0016 'International Tables Vol C Tables 4.2.6.8 and 6.1.1.4'
H H 0.0000 0.0000 'International Tables Vol C Tables 4.2.6.8 and 6.1.1.4'
N N 0.0061 0.0033 'International Tables Vol C Tables 4.2.6.8 and 6.1.1.4'
O O 0.0106 0.0060 'International Tables Vol C Tables 4.2.6.8 and 6.1.1.4'
S S 0.1246 0.1234 'International Tables Vol C Tables 4.2.6.8 and 6.1.1.4'

loop_
_geom_angle_atom_site_label_1
_geom_angle_atom_site_label_2
_geom_angle_atom_site_label_3
_geom_angle
O2 S1 O1 119.2(2)
O2 S1 N1 108.6(2)
O1 S1 N1 105.52(19)
O2 S1 C8 107.9(2)
O1 S1 C8 107.3(2)
N1 S1 C8 107.9(2)
O3 S2 O4 119.1(2)
O3 S2 N2 108.3(2)
O4 S2 N2 106.32(18)
O3 S2 C22 107.6(2)
O4 S2 C22 108.1(2)
N2 S2 C22 106.9(2)
C1 N1 S1 120.3(3)
C1 N1 H1A 121(4)
S1 N1 H1A 116(4)
C15 N2 S2 121.8(3)
C15 N2 H2 119(3)
S2 N2 H2 106(3)
N1 C1 C5 114.7(3)
N1 C1 C2 114.4(4)
C5 C1 C2 104.2(5)
N1 C1 H1 107.7
C5 C1 H1 107.7
C2 C1 H1 107.7
C3 C2 C1 105.4(5)
C3 C2 H2A 110.7
C1 C2 H2A 110.7
C3 C2 H2B 110.7
C1 C2 H2B 110.7
H2A C2 H2B 108.8
C2 C3 C4 106.3(5)
C2 C3 H3A 110.5
C4 C3 H3A 110.5
C2 C3 H3B 110.5
C4 C3 H3B 110.5
H3A C3 H3B 108.7
C3 C4 C5 105.6(5)
C3 C4 H4A 110.6
C5 C4 H4A 110.6
C3 C4 H4B 110.6
C5 C4 H4B 110.6
H4A C4 H4B 108.8
C6 C5 C1 110.9(5)
C6 C5 C4 113.1(5)
C1 C5 C4 100.9(4)
C6 C5 C7 111.3(7)
C1 C5 C7 110.7(5)
C4 C5 C7 109.4(5)
C5 C6 H6A 109.5
C5 C6 H6B 109.5
H6A C6 H6B 109.5
C5 C6 H6C 109.5
H6A C6 H6C 109.5
H6B C6 H6C 109.5
C5 C7 H7A 109.5
C5 C7 H7B 109.5
H7A C7 H7B 109.5
C5 C7 H7C 109.5
H7A C7 H7C 109.5
H7B C7 H7C 109.5
C13 C8 C9 119.9(5)
C13 C8 S1 119.9(4)
C9 C8 S1 120.2(4)
C10 C9 C8 119.6(5)
C10 C9 H9 120.2
C8 C9 H9 120.2
C9 C10 C11 122.5(5)
C9 C10 H10 118.7
C11 C10 H10 118.7
C10 C11 C12 116.7(5)
C10 C11 C14 122.4(5)
C12 C11 C14 120.8(6)
C13 C12 C11 122.4(5)
C13 C12 H12 118.8
C11 C12 H12 118.8
C12 C13 C8 118.8(5)
C12 C13 H13 120.6
C8 C13 H13 120.6
C11 C14 H14A 109.5
C11 C14 H14B 109.5
H14A C14 H14B 109.5
C11 C14 H14C 109.5
H14A C14 H14C 109.5
H14B C14 H14C 109.5
N2 C15 C16 114.6(4)
N2 C15 C19 113.5(3)
C16 C15 C19 106.4(4)
N2 C15 H15 107.3
C16 C15 H15 107.3
C19 C15 H15 107.3
C15 C16 C17 105.1(4)
C15 C16 H16A 110.7
C17 C16 H16A 110.7
C15 C16 H16B 110.7
C17 C16 H16B 110.7
H16A C16 H16B 108.8
C18 C17 C16 106.0(5)
C18 C17 H17A 110.5
C16 C17 H17A 110.5
C18 C17 H17B 110.5
C16 C17 H17B 110.5
H17A C17 H17B 108.7
C19 C18 C17 106.7(4)
C19 C18 H18A 110.4
C17 C18 H18A 110.4
C19 C18 H18B 110.4
C17 C18 H18B 110.4
H18A C18 H18B 108.6
C18 C19 C20 112.7(4)
C18 C19 C15 100.8(4)
C20 C19 C15 111.1(4)
C18 C19 C21 110.9(5)
C20 C19 C21 110.5(5)
C15 C19 C21 110.5(4)
C19 C20 H20A 109.5
C19 C20 H20B 109.5
H20A C20 H20B 109.5
C19 C20 H20C 109.5
H20A C20 H20C 109.5
H20B C20 H20C 109.5
C19 C21 H21A 109.5
C19 C21 H21B 109.5
H21A C21 H21B 109.5
C19 C21 H21C 109.5
H21A C21 H21C 109.5
H21B C21 H21C 109.5
C27 C22 C23 120.4(5)
C27 C22 S2 120.4(4)
C23 C22 S2 119.1(4)
C22 C23 C24 119.2(5)
C22 C23 H23 120.4
C24 C23 H23 120.4
C25 C24 C23 120.2(5)
C25 C24 H24 119.9
C23 C24 H24 119.9
C26 C25 C24 118.7(5)
C26 C25 C28 122.2(6)
C24 C25 C28 119.1(6)
C27 C26 C25 120.8(5)
C27 C26 H26 119.6
C25 C26 H26 119.6
C26 C27 C22 120.6(5)
C26 C27 H27 119.7
C22 C27 H27 119.7
C25 C28 H28A 109.5
C25 C28 H28B 109.5
H28A C28 H28B 109.5
C25 C28 H28C 109.5
H28A C28 H28C 109.5
H28B C28 H28C 109.5

loop_
_geom_bond_atom_site_label_1
_geom_bond_atom_site_label_2
_geom_bond_distance
S1 O2 1.419(3)
S1 O1 1.445(3)
S1 N1 1.613(4)
S1 C8 1.775(5)
S2 O3 1.420(3)
S2 O4 1.428(3)
S2 N2 1.600(4)
S2 C22 1.757(5)
N1 C1 1.471(5)
N1 H1A 0.822(19)
N2 C15 1.451(5)
N2 H2 0.809(18)
C1 C5 1.514(6)
C1 C2 1.515(7)
C1 H1 0.9800
C2 C3 1.507(9)
C2 H2A 0.9700
C2 H2B 0.9700
C3 C4 1.512(9)
C3 H3A 0.9700
C3 H3B 0.9700
C4 C5 1.523(7)
C4 H4A 0.9700
C4 H4B 0.9700
C5 C6 1.488(9)
C5 C7 1.542(8)
C6 H6A 0.9600
C6 H6B 0.9600
C6 H6C 0.9600
C7 H7A 0.9600
C7 H7B 0.9600
C7 H7C 0.9600
C8 C13 1.374(6)
C8 C9 1.386(6)
C9 C10 1.350(7)
C9 H9 0.9300
C10 C11 1.378(7)
C10 H10 0.9300
C11 C12 1.380(8)
C11 C14 1.492(9)
C12 C13 1.374(7)
C12 H12 0.9300
C13 H13 0.9300
C14 H14A 0.9600
C14 H14B 0.9600
C14 H14C 0.9600
C15 C16 1.517(7)
C15 C19 1.524(6)
C15 H15 0.9800
C16 C17 1.528(7)
C16 H16A 0.9700
C16 H16B 0.9700
C17 C18 1.524(10)
C17 H17A 0.9700
C17 H17B 0.9700
C18 C19 1.518(7)
C18 H18A 0.9700
C18 H18B 0.9700
C19 C20 1.522(8)
C19 C21 1.531(6)
C20 H20A 0.9600
C20 H20B 0.9600
C20 H20C 0.9600
C21 H21A 0.9600
C21 H21B 0.9600
C21 H21C 0.9600
C22 C27 1.367(6)
C22 C23 1.376(7)
C23 C24 1.396(7)
C23 H23 0.9300
C24 C25 1.389(8)
C24 H24 0.9300
C25 C26 1.386(8)
C25 C28 1.522(7)
C26 C27 1.358(7)
C26 H26 0.9300
C27 H27 0.9300
C28 H28A 0.9600
C28 H28B 0.9600
C28 H28C 0.9600

loop_
_geom_hbond_atom_site_label_D
_geom_hbond_atom_site_label_H
_geom_hbond_atom_site_label_A
_geom_hbond_distance_DH
_geom_hbond_distance_HA
_geom_hbond_distance_DA
_geom_hbond_angle_DHA
N1 H1A O4 0.822(19) 2.16(2) 2.969(5) 167(5)
N2 H2 O1 0.809(18) 2.11(2) 2.913(5) 176(4)

loop_
_geom_torsion_atom_site_label_1
_geom_torsion_atom_site_label_2
_geom_torsion_atom_site_label_3
_geom_torsion_atom_site_label_4
_geom_torsion
O2 S1 N1 C1 -40.2(4)
O1 S1 N1 C1 -169.0(3)
C8 S1 N1 C1 76.5(4)
O3 S2 N2 C15 58.5(4)
O4 S2 N2 C15 -172.4(3)
C22 S2 N2 C15 -57.1(4)
S1 N1 C1 C5 -147.1(4)
S1 N1 C1 C2 92.5(6)
N1 C1 C2 C3 157.2(6)
C5 C1 C2 C3 31.1(8)
C1 C2 C3 C4 -7.7(10)
C2 C3 C4 C5 -18.4(9)
N1 C1 C5 C6 72.4(6)
C2 C1 C5 C6 -161.7(6)
N1 C1 C5 C4 -167.5(4)
C2 C1 C5 C4 -41.7(6)
N1 C1 C5 C7 -51.7(6)
C2 C1 C5 C7 74.2(6)
C3 C4 C5 C6 155.4(7)
C3 C4 C5 C1 36.9(6)
C3 C4 C5 C7 -79.9(7)
O2 S1 C8 C13 -173.8(4)
O1 S1 C8 C13 -44.3(4)
N1 S1 C8 C13 69.0(4)
O2 S1 C8 C9 5.9(5)
O1 S1 C8 C9 135.4(4)
N1 S1 C8 C9 -111.3(4)
C13 C8 C9 C10 1.1(7)
S1 C8 C9 C10 -178.6(4)
C8 C9 C10 C11 -0.5(8)
C9 C10 C11 C12 -0.9(8)
C9 C10 C11 C14 -179.9(5)
C10 C11 C12 C13 1.9(8)
C14 C11 C12 C13 -179.1(5)
C11 C12 C13 C8 -1.4(8)
C9 C8 C13 C12 -0.2(7)
S1 C8 C13 C12 179.5(4)
S2 N2 C15 C16 98.6(4)
S2 N2 C15 C19 -138.8(3)
N2 C15 C16 C17 152.7(5)
C19 C15 C16 C17 26.4(6)
C15 C16 C17 C18 -3.7(7)
C16 C17 C18 C19 -20.4(7)
C17 C18 C19 C20 154.1(5)
C17 C18 C19 C15 35.7(6)
C17 C18 C19 C21 -81.3(6)
N2 C15 C19 C18 -165.2(4)
C16 C15 C19 C18 -38.2(5)
N2 C15 C19 C20 75.2(5)
C16 C15 C19 C20 -157.9(5)
N2 C15 C19 C21 -47.8(6)
C16 C15 C19 C21 79.1(5)
O3 S2 C22 C27 177.4(4)
O4 S2 C22 C27 47.6(4)
N2 S2 C22 C27 -66.5(4)
O3 S2 C22 C23 -4.6(4)
O4 S2 C22 C23 -134.4(4)
N2 S2 C22 C23 111.5(4)
C27 C22 C23 C24 1.0(7)
S2 C22 C23 C24 -177.0(4)
C22 C23 C24 C25 -0.3(8)
C23 C24 C25 C26 -1.3(8)
C23 C24 C25 C28 -179.5(5)
C24 C25 C26 C27 2.2(8)
C28 C25 C26 C27 -179.6(5)
C25 C26 C27 C22 -1.6(9)
C23 C22 C27 C26 0.0(7)
S2 C22 C27 C26 177.9(5)
